data_1525835
loop_
_publ_author_name
'Lodziana, Z.'
'Parlinski, K.'
'Hafner, J.'

_publ_section_title
;
 Ab initio studies of high-pressure transformations in Ge O2
;
_journal_name_full 'Physical Review, Serie 3. B - Condensed Matter (18,1978-)'
_journal_page_first 1341061
_journal_page_last 1341067
_journal_volume 63
_journal_year 2001
_chemical_formula_sum 'Ge O2'
_space_group_IT_number 205
_symmetry_space_group_name_Hall '-P 2ac 2ab 3'
_symmetry_space_group_name_H-M 'P a -3'
_cell_angle_alpha 90
_cell_angle_beta 90
_cell_angle_gamma 90
_cell_formula_units_Z 4
_cell_length_a 4.4046
_cell_length_b 4.4046
_cell_length_c 4.4046
_cell_volume 85.451
_citation_journal_id_ASTM PRBMDO
_cod_data_source_file Lodziana_PRBMDO_2001_1884.cif
_cod_data_source_block Ge1O2
_cod_original_cell_volume 85.45145
_cod_original_formula_sum 'Ge1 O2'
_cod_database_code 1525835

loop_
_symmetry_equiv_pos_as_xyz
x,y,z
-x+1/2,-y,z+1/2
x+1/2,-y+1/2,-z
-x,y+1/2,-z+1/2
z,x,y
-z+1/2,-x,y+1/2
z+1/2,-x+1/2,-y
-z,x+1/2,-y+1/2
y,z,x
y+1/2,-z+1/2,-x
-y,z+1/2,-x+1/2
-y+1/2,-z,x+1/2
-x,-y,-z
x-1/2,y,-z-1/2
-x-1/2,y-1/2,z
x,-y-1/2,z-1/2
-z,-x,-y
z-1/2,x,-y-1/2
-z-1/2,x-1/2,y
z,-x-1/2,y-1/2
-y,-z,-x
-y-1/2,z-1/2,x
y,-z-1/2,x-1/2
y-1/2,z,-x-1/2

loop_
_atom_site_label
_atom_site_type_symbol
_atom_site_fract_x
_atom_site_fract_y
_atom_site_fract_z
_atom_site_occupancy
_atom_site_U_iso_or_equiv
Ge1 Ge+4 0 0 0 1 0.0
O1 O-2 0.3473 0.3473 0.3473 1 0.0
